data_4513233
loop_
_publ_author_name
'Geyer, Florian L.'
'Rominger, Frank'
'Vogtland, Maximilian'
'Bunz, Uwe H. F.'

_publ_section_title
;
 Interpenetrated Frameworks with Anisotropic Pore Structures from a
 Tetrahedral Pyridine Ligand
;
_journal_issue 7
_journal_name_full 'Crystal Growth &amp; Design'
_journal_page_first 3539
_journal_paper_doi 10.1021/acs.cgd.5b00719
_journal_volume 15
_journal_year 2015
_chemical_formula_sum 'C52 H31 Cu N6 O6 Si'
_chemical_formula_weight 927.46
_chemical_name_common '1*Cu(NO3)2 in manuscript'
_space_group_crystal_system monoclinic
_space_group_IT_number 15
_space_group_name_Hall '-C 2yc'
_space_group_name_H-M_alt 'C 1 2/c 1'
_symmetry_space_group_name_Hall '-C 2yc'
_symmetry_space_group_name_H-M 'C 1 2/c 1'
_atom_sites_solution_hydrogens geom
_audit_creation_method SHELXL-2014/7
_cell_angle_alpha 90
_cell_angle_beta 92.100(6)
_cell_angle_gamma 90
_cell_formula_units_Z 8
_cell_length_a 27.104(8)
_cell_length_b 31.278(9)
_cell_length_c 34.900(10)
_cell_measurement_reflns_used 5366
_cell_measurement_temperature 200(2)
_cell_measurement_theta_max 17.81
_cell_measurement_theta_min 2.28
_cell_volume 29567(15)
_computing_cell_refinement 'Bruker SAINT'
_computing_data_collection 'Bruker APEX2'
_computing_data_reduction 'Bruker SAINT'
_computing_molecular_graphics 'Bruker SHELXTL'
_computing_publication_material 'Bruker SHELXTL'
_computing_structure_refinement 'SHELXL-2014/7 (Sheldrick, 2014)'
_computing_structure_solution 'SHELXS-97 (Sheldrick 2008)'
_diffrn_ambient_temperature 200(2)
_diffrn_measured_fraction_theta_full 0.988
_diffrn_measured_fraction_theta_max 0.988
_diffrn_measurement_device_type 'Bruker APEX-II CCD'
_diffrn_measurement_method '\f and \w scans'
_diffrn_radiation_type MoK\a
_diffrn_radiation_wavelength 0.71073
_diffrn_reflns_av_R_equivalents 0.2081
_diffrn_reflns_av_unetI/netI 0.1587
_diffrn_reflns_laue_measured_fraction_full 0.988
_diffrn_reflns_laue_measured_fraction_max 0.988
_diffrn_reflns_limit_h_max 23
_diffrn_reflns_limit_h_min -23
_diffrn_reflns_limit_k_max 26
_diffrn_reflns_limit_k_min -27
_diffrn_reflns_limit_l_max 30
_diffrn_reflns_limit_l_min -30
_diffrn_reflns_number 58084
_diffrn_reflns_point_group_measured_fraction_full 0.988
_diffrn_reflns_point_group_measured_fraction_max 0.988
_diffrn_reflns_theta_full 18.059
_diffrn_reflns_theta_max 18.059
_diffrn_reflns_theta_min 0.994
_exptl_absorpt_coefficient_mu 0.174
_exptl_absorpt_correction_T_max 0.9322
_exptl_absorpt_correction_T_min 0.5957
_exptl_absorpt_correction_type multi-scan
_exptl_absorpt_process_details
;
Sheldrick, G. M. (2008). <i>SADABS</i>. University of G\"ottingen, Germany.
;
_exptl_crystal_colour blue
_exptl_crystal_density_diffrn 0.417
_exptl_crystal_description polyhedron
_exptl_crystal_F_000 3808
_exptl_crystal_size_max 0.470
_exptl_crystal_size_mid 0.380
_exptl_crystal_size_min 0.340
_refine_diff_density_max 0.879
_refine_diff_density_min -0.487
_refine_diff_density_rms 0.075
_refine_ls_extinction_method none
_refine_ls_goodness_of_fit_ref 1.292
_refine_ls_hydrogen_treatment constr
_refine_ls_matrix_type full
_refine_ls_number_parameters 203
_refine_ls_number_reflns 10150
_refine_ls_number_restraints 431
_refine_ls_restrained_S_all 1.273
_refine_ls_R_factor_all 0.2011
_refine_ls_R_factor_gt 0.1333
_refine_ls_shift/su_max 0.000
_refine_ls_shift/su_mean 0.000
_refine_ls_structure_factor_coef Fsqd
_refine_ls_weighting_details 'w=1/[\s^2^(Fo^2^)+(0.2000P)^2^] where P=(Fo^2^+2Fc^2^)/3'
_refine_ls_weighting_scheme calc
_refine_ls_wR_factor_gt 0.3787
_refine_ls_wR_factor_ref 0.4249
_reflns_Friedel_coverage 0.000
_reflns_number_gt 4587
_reflns_number_total 10150
_reflns_threshold_expression 'I > 2\s(I)'
_cod_data_source_file cg5b00719_si_002.cif
_cod_data_source_block fge15_sq
_cod_depositor_comments 'Adding full bibliography for 4513232--4513239.cif.'
_cod_database_code 4513233
_shelx_shelxl_version_number 2014/7
_shelx_space_group_comment
; 
The symmetry employed for this shelxl refinement is uniquely defined 
by the following loop, which should always be used as a source of 
symmetry information in preference to the above space-group names. 
They are only intended as comments. 
;
_shelx_estimated_absorpt_t_min 0.923
_shelx_estimated_absorpt_t_max 0.943

loop_
_space_group_symop_operation_xyz
'x, y, z'
'-x, y, -z+1/2'
'x+1/2, y+1/2, z'
'-x+1/2, y+1/2, -z+1/2'
'-x, -y, -z'
'x, -y, z-1/2'
'-x+1/2, -y+1/2, -z'
'x+1/2, -y+1/2, z-1/2'

loop_
_atom_site_label
_atom_site_type_symbol
_atom_site_fract_x
_atom_site_fract_y
_atom_site_fract_z
_atom_site_U_iso_or_equiv
_atom_site_adp_type
_atom_site_occupancy
_atom_site_site_symmetry_order
_atom_site_calc_flag
_atom_site_refinement_flags_posn
_atom_site_refinement_flags_adp
_atom_site_disorder_assembly
_atom_site_disorder_group
Cu1 Cu 0.14314(8) 0.25229(6) 0.82340(5) 0.0897(9) Uani 1 1 d . . A 1
O1 O 0.0712(4) 0.3066(3) 0.8176(3) 0.114(4) Uiso 1 1 d . . B 1
O2 O 0.2162(4) 0.2005(3) 0.8286(3) 0.094(3) Uiso 1 1 d . . C 1
Si1 Si -0.10396(14) -0.00909(10) 0.57340(10) 0.0426(11) Uani 1 1 d D . A 1
C11 C -0.1448(3) 0.0265(3) 0.5418(2) 0.057(4) Uiso 1 1 d DG . A 1
C12 C -0.1941(4) 0.0164(3) 0.5343(3) 0.117(6) Uiso 1 1 d DG . A 1
H12 H -0.2081 -0.0081 0.5457 0.141 Uiso 1 1 calc R U A 1
C13 C -0.2230(3) 0.0422(3) 0.5100(3) 0.113(6) Uiso 1 1 d DG . A 1
H13 H -0.2567 0.0353 0.5048 0.135 Uiso 1 1 calc R U A 1
C14 C -0.2025(3) 0.0780(3) 0.4932(3) 0.088(5) Uiso 1 1 d DG . A 1
C15 C -0.1532(4) 0.0881(2) 0.5007(3) 0.085(5) Uiso 1 1 d DG . A 1
H15 H -0.1392 0.1126 0.4893 0.102 Uiso 1 1 calc R U A 1
C16 C -0.1243(3) 0.0623(3) 0.5250(3) 0.082(5) Uiso 1 1 d DG . A 1
H16 H -0.0905 0.0692 0.5301 0.098 Uiso 1 1 calc R U A 1
C18 C -0.2326(5) 0.1061(5) 0.4692(4) 0.098(6) Uiso 1 1 d D . A 1
N21 N -0.3236(4) 0.2081(3) 0.3643(3) 0.073(4) Uiso 1 1 d D . A 1
C22 C -0.2744(5) 0.2068(4) 0.3658(4) 0.082(5) Uiso 1 1 d D . A 1
H22 H -0.2566 0.2241 0.3488 0.099 Uiso 1 1 calc R U A 1
C23 C -0.2483(5) 0.1803(4) 0.3920(4) 0.091(5) Uiso 1 1 d D . A 1
H23 H -0.2133 0.1782 0.3927 0.109 Uiso 1 1 calc R U A 1
C24 C -0.2775(5) 0.1572(5) 0.4171(4) 0.086(5) Uiso 1 1 d D . A 1
C25 C -0.3284(5) 0.1600(5) 0.4161(4) 0.108(6) Uiso 1 1 d D . A 1
H25 H -0.3476 0.1439 0.4332 0.130 Uiso 1 1 calc R U A 1
C26 C -0.3506(5) 0.1876(4) 0.3889(4) 0.086(5) Uiso 1 1 d D . A 1
H26 H -0.3853 0.1916 0.3882 0.103 Uiso 1 1 calc R U A 1
C28 C -0.2539(6) 0.1292(5) 0.4472(5) 0.114(6) Uiso 1 1 d D . A 1
C31 C -0.0649(3) 0.0278(3) 0.6049(2) 0.052(4) Uiso 1 1 d DG . A 1
C32 C -0.0149(3) 0.0209(3) 0.6125(3) 0.101(6) Uiso 1 1 d DG . A 1
H32 H 0.0012 -0.0026 0.6010 0.121 Uiso 1 1 calc R U A 1
C33 C 0.0116(2) 0.0482(3) 0.6370(3) 0.102(6) Uiso 1 1 d DG . A 1
H33 H 0.0458 0.0434 0.6422 0.122 Uiso 1 1 calc R U A 1
C34 C -0.0119(3) 0.0825(3) 0.6539(2) 0.056(4) Uiso 1 1 d DG . A 1
C35 C -0.0620(3) 0.0894(2) 0.6463(3) 0.099(6) Uiso 1 1 d DG . A 1
H35 H -0.0781 0.1128 0.6579 0.119 Uiso 1 1 calc R U A 1
C36 C -0.0885(2) 0.0621(3) 0.6218(3) 0.076(5) Uiso 1 1 d DG . A 1
H36 H -0.1227 0.0668 0.6166 0.091 Uiso 1 1 calc R U A 1
C38 C 0.0158(4) 0.1101(4) 0.6798(4) 0.062(4) Uiso 1 1 d D . A 1
N41 N 0.1112(4) 0.2142(3) 0.7827(3) 0.060(3) Uiso 1 1 d D . A 1
C42 C 0.0832(5) 0.2304(4) 0.7540(4) 0.070(5) Uiso 1 1 d D . A 1
H42 H 0.0803 0.2606 0.7525 0.084 Uiso 1 1 calc R U A 1
C43 C 0.0583(5) 0.2067(4) 0.7263(4) 0.076(5) Uiso 1 1 d D . A 1
H43 H 0.0385 0.2197 0.7065 0.091 Uiso 1 1 calc R U A 1
C44 C 0.0638(5) 0.1620(4) 0.7290(4) 0.072(5) Uiso 1 1 d D . A 1
C45 C 0.0933(5) 0.1435(4) 0.7586(4) 0.092(5) Uiso 1 1 d D . A 1
H45 H 0.0979 0.1135 0.7605 0.110 Uiso 1 1 calc R U A 1
C46 C 0.1159(5) 0.1722(4) 0.7855(4) 0.084(5) Uiso 1 1 d D . A 1
H46 H 0.1352 0.1608 0.8063 0.101 Uiso 1 1 calc R U A 1
C48 C 0.0363(5) 0.1335(4) 0.7016(4) 0.067(4) Uiso 1 1 d D . A 1
C51 C -0.1407(3) -0.0438(3) 0.6054(3) 0.063(4) Uiso 1 1 d DG . A 1
C52 C -0.1524(4) -0.0855(4) 0.5946(3) 0.155(8) Uiso 1 1 d DG . A 1
H52 H -0.1411 -0.0966 0.5711 0.186 Uiso 1 1 calc R U A 1
C53 C -0.1807(4) -0.1108(3) 0.6180(3) 0.182(10) Uiso 1 1 d DG . A 1
H53 H -0.1887 -0.1393 0.6106 0.218 Uiso 1 1 calc R U A 1
C54 C -0.1974(3) -0.0945(4) 0.6522(3) 0.088(5) Uiso 1 1 d DG . A 1
C55 C -0.1857(4) -0.0529(4) 0.6631(3) 0.169(9) Uiso 1 1 d DG . A 1
H55 H -0.1971 -0.0417 0.6865 0.203 Uiso 1 1 calc R U A 1
C56 C -0.1574(4) -0.0275(3) 0.6397(3) 0.151(8) Uiso 1 1 d DG . A 1
H56 H -0.1494 0.0010 0.6471 0.181 Uiso 1 1 calc R U A 1
C58 C -0.2272(6) -0.1199(5) 0.6780(4) 0.109(6) Uiso 1 1 d D . A 1
N61 N -0.3224(4) -0.2140(4) 0.7808(3) 0.070(4) Uiso 1 1 d D . A 1
C62 C -0.3268(5) -0.1718(4) 0.7811(4) 0.086(5) Uiso 1 1 d D . A 1
H62 H -0.3462 -0.1583 0.7998 0.103 Uiso 1 1 calc R U A 1
C63 C -0.3029(5) -0.1467(5) 0.7536(4) 0.107(6) Uiso 1 1 d D . A 1
H63 H -0.3058 -0.1165 0.7532 0.129 Uiso 1 1 calc R U A 1
C64 C -0.2747(6) -0.1683(5) 0.7271(4) 0.103(6) Uiso 1 1 d D . A 1
C65 C -0.2710(6) -0.2131(5) 0.7267(4) 0.117(6) Uiso 1 1 d D . A 1
H65 H -0.2521 -0.2277 0.7083 0.140 Uiso 1 1 calc R U A 1
C66 C -0.2969(5) -0.2354(4) 0.7551(4) 0.083(5) Uiso 1 1 d D . A 1
H66 H -0.2960 -0.2658 0.7559 0.100 Uiso 1 1 calc R U A 1
C68 C -0.2486(6) -0.1424(5) 0.6987(5) 0.117(7) Uiso 1 1 d D . A 1
C71 C -0.0658(3) -0.0433(3) 0.5417(3) 0.050(4) Uiso 1 1 d DG . A 1
C72 C -0.0726(3) -0.0393(3) 0.5022(3) 0.136(7) Uiso 1 1 d DG . A 1
H72 H -0.0950 -0.0187 0.4917 0.163 Uiso 1 1 calc R U A 1
C73 C -0.0465(4) -0.0656(4) 0.4779(2) 0.163(9) Uiso 1 1 d DG . A 1
H73 H -0.0512 -0.0629 0.4509 0.195 Uiso 1 1 calc R U A 1
C74 C -0.0136(3) -0.0957(3) 0.4931(3) 0.064(4) Uiso 1 1 d DG . A 1
C75 C -0.0068(3) -0.0997(3) 0.5327(3) 0.127(7) Uiso 1 1 d DG . A 1
H75 H 0.0156 -0.1203 0.5431 0.153 Uiso 1 1 calc R U A 1
C76 C -0.0329(4) -0.0734(3) 0.5569(2) 0.122(7) Uiso 1 1 d DG . A 1
H76 H -0.0282 -0.0761 0.5839 0.146 Uiso 1 1 calc R U A 1
C78 C 0.0111(5) -0.1262(4) 0.4690(4) 0.070(5) Uiso 1 1 d D . A 1
N81 N 0.1065(4) -0.2191(3) 0.3648(3) 0.062(3) Uiso 1 1 d D . A 1
C82 C 0.0587(5) -0.2155(4) 0.3612(4) 0.076(5) Uiso 1 1 d D . A 1
H82 H 0.0415 -0.2285 0.3400 0.091 Uiso 1 1 calc R U A 1
C83 C 0.0321(5) -0.1925(4) 0.3884(4) 0.086(5) Uiso 1 1 d D . A 1
H83 H -0.0028 -0.1896 0.3862 0.103 Uiso 1 1 calc R U A 1
C84 C 0.0601(5) -0.1741(4) 0.4191(4) 0.073(5) Uiso 1 1 d D . A 1
C85 C 0.1111(5) -0.1781(5) 0.4233(4) 0.095(5) Uiso 1 1 d D . A 1
C86 C 0.1339(5) -0.2023(4) 0.3943(4) 0.088(5) Uiso 1 1 d D . A 1
H86 H 0.1686 -0.2068 0.3957 0.105 Uiso 1 1 calc R U A 1
C88 C 0.0335(5) -0.1474(4) 0.4476(4) 0.079(5) Uiso 1 1 d D . A 1

loop_
_atom_site_aniso_label
_atom_site_aniso_U_11
_atom_site_aniso_U_22
_atom_site_aniso_U_33
_atom_site_aniso_U_23
_atom_site_aniso_U_13
_atom_site_aniso_U_12
Cu1 0.154(2) 0.0845(16) 0.0308(11) 0.0006(11) 0.0094(11) -0.0661(15)
Si1 0.072(3) 0.031(2) 0.026(2) -0.001(2) 0.008(2) 0.004(2)

loop_
_atom_type_symbol
_atom_type_description
_atom_type_scat_dispersion_real
_atom_type_scat_dispersion_imag
_atom_type_scat_source
C C 0.0033 0.0016 'International Tables Vol C Tables 4.2.6.8 and 6.1.1.4'
H H 0.0000 0.0000 'International Tables Vol C Tables 4.2.6.8 and 6.1.1.4'
N N 0.0061 0.0033 'International Tables Vol C Tables 4.2.6.8 and 6.1.1.4'
O O 0.0106 0.0060 'International Tables Vol C Tables 4.2.6.8 and 6.1.1.4'
Si Si 0.0817 0.0704 'International Tables Vol C Tables 4.2.6.8 and 6.1.1.4'
Cu Cu 0.3201 1.2651 'International Tables Vol C Tables 4.2.6.8 and 6.1.1.4'

loop_
_geom_angle_atom_site_label_1
_geom_angle_atom_site_label_2
_geom_angle_atom_site_label_3
_geom_angle
_geom_angle_site_symmetry_1
_geom_angle_site_symmetry_3
N41 Cu1 N81 89.5(4) . 6_556
N41 Cu1 N21 178.9(5) . 8_556
N81 Cu1 N21 91.5(4) 6_556 8_556
N41 Cu1 N61 89.3(4) . 3
N81 Cu1 N61 178.0(4) 6_556 3
N21 Cu1 N61 89.6(5) 8_556 3
C51 Si1 C71 109.8(5) . .
C51 Si1 C31 107.8(5) . .
C71 Si1 C31 112.5(4) . .
C51 Si1 C11 112.1(5) . .
C71 Si1 C11 108.3(5) . .
C31 Si1 C11 106.4(4) . .
C12 C11 C16 120.0 . .
C12 C11 Si1 120.9(6) . .
C16 C11 Si1 119.1(6) . .
C13 C12 C11 120.0 . .
C13 C12 H12 120.0 . .
C11 C12 H12 120.0 . .
C12 C13 C14 120.0 . .
C12 C13 H13 120.0 . .
C14 C13 H13 120.0 . .
C15 C14 C13 120.0 . .
C15 C14 C18 119.3(9) . .
C13 C14 C18 120.6(9) . .
C16 C15 C14 120.0 . .
C16 C15 H15 120.0 . .
C14 C15 H15 120.0 . .
C15 C16 C11 120.0 . .
C15 C16 H16 120.0 . .
C11 C16 H16 120.0 . .
C28 C18 C14 174.2(18) . .
C26 N21 C22 122.6(12) . .
C26 N21 Cu1 120.1(9) . 8_455
C22 N21 Cu1 117.1(9) . 8_455
N21 C22 C23 121.6(12) . .
N21 C22 H22 119.2 . .
C23 C22 H22 119.2 . .
C24 C23 C22 115.3(12) . .
C24 C23 H23 122.4 . .
C22 C23 H23 122.4 . .
C25 C24 C23 122.6(12) . .
C25 C24 C28 117.1(12) . .
C23 C24 C28 120.3(12) . .
C24 C25 C26 117.2(13) . .
C24 C25 H25 121.4 . .
C26 C25 H25 121.4 . .
N21 C26 C25 120.5(12) . .
N21 C26 H26 119.8 . .
C25 C26 H26 119.8 . .
C18 C28 C24 175(2) . .
C32 C31 C36 120.0 . .
C32 C31 Si1 122.5(5) . .
C36 C31 Si1 117.5(5) . .
C31 C32 C33 120.0 . .
C31 C32 H32 120.0 . .
C33 C32 H32 120.0 . .
C34 C33 C32 120.0 . .
C34 C33 H33 120.0 . .
C32 C33 H33 120.0 . .
C33 C34 C35 120.0 . .
C33 C34 C38 119.4(8) . .
C35 C34 C38 120.6(8) . .
C34 C35 C36 120.0 . .
C34 C35 H35 120.0 . .
C36 C35 H35 120.0 . .
C35 C36 C31 120.0 . .
C35 C36 H36 120.0 . .
C31 C36 H36 120.0 . .
C48 C38 C34 176.7(15) . .
C46 N41 C42 118.9(11) . .
C46 N41 Cu1 119.6(9) . .
C42 N41 Cu1 121.4(8) . .
N41 C42 C43 125.1(12) . .
N41 C42 H42 117.5 . .
C43 C42 H42 117.5 . .
C42 C43 C44 116.0(11) . .
C42 C43 H43 122.0 . .
C44 C43 H43 122.0 . .
C43 C44 C45 120.8(11) . .
C43 C44 C48 120.2(11) . .
C45 C44 C48 118.9(11) . .
C44 C45 C46 116.5(12) . .
C44 C45 H45 121.8 . .
C46 C45 H45 121.8 . .
N41 C46 C45 122.6(12) . .
N41 C46 H46 118.7 . .
C45 C46 H46 118.7 . .
C38 C48 C44 177.9(15) . .
C52 C51 C56 120.0 . .
C52 C51 Si1 120.2(7) . .
C56 C51 Si1 119.8(7) . .
C53 C52 C51 120.0 . .
C53 C52 H52 120.0 . .
C51 C52 H52 120.0 . .
C52 C53 C54 120.0 . .
C52 C53 H53 120.0 . .
C54 C53 H53 120.0 . .
C55 C54 C53 120.0 . .
C55 C54 C58 117.8(10) . .
C53 C54 C58 122.2(10) . .
C54 C55 C56 120.0 . .
C54 C55 H55 120.0 . .
C56 C55 H55 120.0 . .
C55 C56 C51 120.0 . .
C55 C56 H56 120.0 . .
C51 C56 H56 120.0 . .
C68 C58 C54 175.2(19) . .
C62 N61 C66 123.7(12) . .
C62 N61 Cu1 117.2(9) . 3_445
C66 N61 Cu1 119.1(9) . 3_445
N61 C62 C63 120.2(12) . .
N61 C62 H62 119.9 . .
C63 C62 H62 119.9 . .
C64 C63 C62 117.2(13) . .
C64 C63 H63 121.4 . .
C62 C63 H63 121.4 . .
C63 C64 C65 122.1(13) . .
C63 C64 C68 117.9(13) . .
C65 C64 C68 120.0(13) . .
C64 C65 C66 116.4(13) . .
C64 C65 H65 121.8 . .
C66 C65 H65 121.8 . .
N61 C66 C65 120.4(12) . .
N61 C66 H66 119.8 . .
C65 C66 H66 119.8 . .
C58 C68 C64 175(2) . .
C72 C71 C76 120.0 . .
C72 C71 Si1 118.6(6) . .
C76 C71 Si1 121.3(6) . .
C73 C72 C71 120.0 . .
C73 C72 H72 120.0 . .
C71 C72 H72 120.0 . .
C72 C73 C74 120.0 . .
C72 C73 H73 120.0 . .
C74 C73 H73 120.0 . .
C73 C74 C75 120.0 . .
C73 C74 C78 121.7(9) . .
C75 C74 C78 118.1(9) . .
C74 C75 C76 120.0 . .
C74 C75 H75 120.0 . .
C76 C75 H75 120.0 . .
C75 C76 C71 120.0 . .
C75 C76 H76 120.0 . .
C71 C76 H76 120.0 . .
C88 C78 C74 173.1(16) . .
C82 N81 C86 123.8(12) . .
C82 N81 Cu1 118.5(9) . 6
C86 N81 Cu1 117.7(9) . 6
N81 C82 C83 120.6(12) . .
N81 C82 H82 119.7 . .
C83 C82 H82 119.7 . .
C82 C83 C84 116.5(11) . .
C82 C83 H83 121.8 . .
C84 C83 H83 121.8 . .
C85 C84 C83 123.2(12) . .
C85 C84 C88 118.7(11) . .
C83 C84 C88 118.0(11) . .
C84 C85 C86 115.4(12) . .
N81 C86 C85 120.6(12) . .
N81 C86 H86 119.7 . .
C85 C86 H86 119.7 . .
C78 C88 C84 177.6(16) . .

loop_
_geom_bond_atom_site_label_1
_geom_bond_atom_site_label_2
_geom_bond_distance
_geom_bond_site_symmetry_2
Cu1 N41 2.025(10) .
Cu1 N81 2.064(10) 6_556
Cu1 N21 2.072(11) 8_556
Cu1 N61 2.073(11) 3
Si1 C51 1.871(8) .
Si1 C71 1.878(7) .
Si1 C31 1.891(7) .
Si1 C11 1.895(7) .
C11 C12 1.3900 .
C11 C16 1.3900 .
C12 C13 1.3900 .
C12 H12 0.9500 .
C13 C14 1.3900 .
C13 H13 0.9500 .
C14 C15 1.3900 .
C14 C18 1.444(12) .
C15 C16 1.3900 .
C15 H15 0.9500 .
C16 H16 0.9500 .
C18 C28 1.188(13) .
N21 C26 1.314(11) .
N21 C22 1.331(11) .
N21 Cu1 2.072(11) 8_455
C22 C23 1.405(12) .
C22 H22 0.9500 .
C23 C24 1.402(12) .
C23 H23 0.9500 .
C24 C25 1.381(12) .
C24 C28 1.495(14) .
C25 C26 1.404(12) .
C25 H25 0.9500 .
C26 H26 0.9500 .
C31 C32 1.3900 .
C31 C36 1.3900 .
C32 C33 1.3900 .
C32 H32 0.9500 .
C33 C34 1.3900 .
C33 H33 0.9500 .
C34 C35 1.3900 .
C34 C38 1.441(11) .
C35 C36 1.3900 .
C35 H35 0.9500 .
C36 H36 0.9500 .
C38 C48 1.181(12) .
N41 C46 1.323(11) .
N41 C42 1.334(11) .
C42 C43 1.376(12) .
C42 H42 0.9500 .
C43 C44 1.408(12) .
C43 H43 0.9500 .
C44 C45 1.409(12) .
C44 C48 1.487(13) .
C45 C46 1.421(12) .
C45 H45 0.9500 .
C46 H46 0.9500 .
C51 C52 1.3900 .
C51 C56 1.3900 .
C52 C53 1.3900 .
C52 H52 0.9500 .
C53 C54 1.3900 .
C53 H53 0.9500 .
C54 C55 1.3900 .
C54 C58 1.464(12) .
C55 C56 1.3900 .
C55 H55 0.9500 .
C56 H56 0.9500 .
C58 C68 1.177(13) .
N61 C62 1.326(11) .
N61 C66 1.332(11) .
N61 Cu1 2.073(11) 3_445
C62 C63 1.414(13) .
C62 H62 0.9500 .
C63 C64 1.393(12) .
C63 H63 0.9500 .
C64 C65 1.405(12) .
C64 C68 1.482(14) .
C65 C66 1.420(12) .
C65 H65 0.9500 .
C66 H66 0.9500 .
C71 C72 1.3900 .
C71 C76 1.3900 .
C72 C73 1.3900 .
C72 H72 0.9500 .
C73 C74 1.3900 .
C73 H73 0.9500 .
C74 C75 1.3900 .
C74 C78 1.453(11) .
C75 C76 1.3900 .
C75 H75 0.9500 .
C76 H76 0.9500 .
C78 C88 1.183(12) .
N81 C82 1.304(11) .
N81 C86 1.352(11) .
N81 Cu1 2.064(10) 6
C82 C83 1.410(12) .
C82 H82 0.9500 .
C83 C84 1.414(12) .
C83 H83 0.9500 .
C84 C85 1.391(12) .
C84 C88 1.502(13) .
C85 C86 1.422(12) .
C86 H86 0.9500 .

loop_
_geom_torsion_atom_site_label_1
_geom_torsion_atom_site_label_2
_geom_torsion_atom_site_label_3
_geom_torsion_atom_site_label_4
_geom_torsion
_geom_torsion_site_symmetry_1
C51 Si1 C11 C12 -21.0(7) .
C71 Si1 C11 C12 100.3(6) .
C31 Si1 C11 C12 -138.6(5) .
C51 Si1 C11 C16 161.1(6) .
C71 Si1 C11 C16 -77.6(6) .
C31 Si1 C11 C16 43.5(6) .
C16 C11 C12 C13 0.0 .
Si1 C11 C12 C13 -177.9(7) .
C11 C12 C13 C14 0.0 .
C12 C13 C14 C15 0.0 .
C12 C13 C14 C18 -177.5(11) .
C13 C14 C15 C16 0.0 .
C18 C14 C15 C16 177.5(11) .
C14 C15 C16 C11 0.0 .
C12 C11 C16 C15 0.0 .
Si1 C11 C16 C15 177.9(7) .
C26 N21 C22 C23 6(2) .
Cu1 N21 C22 C23 -178.8(11) 8_455
N21 C22 C23 C24 -3(2) .
C22 C23 C24 C25 0(2) .
C22 C23 C24 C28 -177.8(14) .
C23 C24 C25 C26 -1(3) .
C28 C24 C25 C26 177.5(15) .
C22 N21 C26 C25 -6(2) .
Cu1 N21 C26 C25 178.6(11) 8_455
C24 C25 C26 N21 3(2) .
C51 Si1 C31 C32 102.2(6) .
C71 Si1 C31 C32 -19.0(7) .
C11 Si1 C31 C32 -137.4(5) .
C51 Si1 C31 C36 -75.6(6) .
C71 Si1 C31 C36 163.2(5) .
C11 Si1 C31 C36 44.8(6) .
C36 C31 C32 C33 0.0 .
Si1 C31 C32 C33 -177.7(7) .
C31 C32 C33 C34 0.0 .
C32 C33 C34 C35 0.0 .
C32 C33 C34 C38 178.8(10) .
C33 C34 C35 C36 0.0 .
C38 C34 C35 C36 -178.8(10) .
C34 C35 C36 C31 0.0 .
C32 C31 C36 C35 0.0 .
Si1 C31 C36 C35 177.9(6) .
C46 N41 C42 C43 0(2) .
Cu1 N41 C42 C43 -176.7(11) .
N41 C42 C43 C44 -1(2) .
C42 C43 C44 C45 0(2) .
C42 C43 C44 C48 176.9(13) .
C43 C44 C45 C46 1(2) .
C48 C44 C45 C46 -175.7(13) .
C42 N41 C46 C45 2(2) .
Cu1 N41 C46 C45 178.1(11) .
C44 C45 C46 N41 -2(2) .
C71 Si1 C51 C52 -24.6(7) .
C31 Si1 C51 C52 -147.4(6) .
C11 Si1 C51 C52 95.8(6) .
C71 Si1 C51 C56 156.9(6) .
C31 Si1 C51 C56 34.1(7) .
C11 Si1 C51 C56 -82.7(7) .
C56 C51 C52 C53 0.0 .
Si1 C51 C52 C53 -178.5(7) .
C51 C52 C53 C54 0.0 .
C52 C53 C54 C55 0.0 .
C52 C53 C54 C58 -179.9(12) .
C53 C54 C55 C56 0.0 .
C58 C54 C55 C56 179.9(11) .
C54 C55 C56 C51 0.0 .
C52 C51 C56 C55 0.0 .
Si1 C51 C56 C55 178.5(7) .
C66 N61 C62 C63 -1(2) .
Cu1 N61 C62 C63 177.8(11) 3_445
N61 C62 C63 C64 0(2) .
C62 C63 C64 C65 2(3) .
C62 C63 C64 C68 -178.8(14) .
C63 C64 C65 C66 -1(3) .
C68 C64 C65 C66 179.6(15) .
C62 N61 C66 C65 2(2) .
Cu1 N61 C66 C65 -177.0(11) 3_445
C64 C65 C66 N61 -1(2) .
C51 Si1 C71 C72 121.1(6) .
C31 Si1 C71 C72 -118.9(6) .
C11 Si1 C71 C72 -1.6(7) .
C51 Si1 C71 C76 -55.9(6) .
C31 Si1 C71 C76 64.1(6) .
C11 Si1 C71 C76 -178.6(6) .
C76 C71 C72 C73 0.0 .
Si1 C71 C72 C73 -177.1(6) .
C71 C72 C73 C74 0.0 .
C72 C73 C74 C75 0.0 .
C72 C73 C74 C78 174.6(10) .
C73 C74 C75 C76 0.0 .
C78 C74 C75 C76 -174.8(10) .
C74 C75 C76 C71 0.0 .
C72 C71 C76 C75 0.0 .
Si1 C71 C76 C75 177.0(6) .
C86 N81 C82 C83 1(2) .
Cu1 N81 C82 C83 -178.9(10) 6
N81 C82 C83 C84 0(2) .
C82 C83 C84 C85 0(2) .
C82 C83 C84 C88 176.7(13) .
C83 C84 C85 C86 0(2) .
C88 C84 C85 C86 -177.3(13) .
C82 N81 C86 C85 -2(2) .
Cu1 N81 C86 C85 178.2(11) 6
C84 C85 C86 N81 1(2) .
